data_7156830
loop_
_publ_author_name
'Lv, Fan'
'Yu, Yang'
'Hao, Erhong'
'Yu, Changjiang'
'Wang, Hua'
'Boens, No\"el'
'Jiao, Lijuan'

_publ_section_title
;
 Highly regioselective \a-formylation and \a-acylation of BODIPY dyes via
 tandem cross-dehydrogenative coupling with in situ deprotection.
;
_journal_issue 20
_journal_name_full 'Organic & biomolecular chemistry'
_journal_page_first 5121
_journal_page_last 5128
_journal_paper_doi 10.1039/c9ob00927b
_journal_volume 17
_journal_year 2019
_chemical_formula_moiety '0.06(C27 H22 B2 F4 N4)'
_chemical_formula_sum 'C1.69 H1.38 B0.12 F0.25 N0.25'
_chemical_formula_weight 31.26
_chemical_name_systematic 2017
_space_group_crystal_system monoclinic
_space_group_IT_number 14
_space_group_name_Hall '-P 2ybc'
_space_group_name_H-M_alt 'P 1 21/c 1'
_symmetry_space_group_name_Hall '-P 2ybc'
_symmetry_space_group_name_H-M 'P 1 21/c 1'
_atom_sites_solution_hydrogens geom
_atom_sites_solution_primary dual
_audit_creation_date 2018-01-08
_audit_creation_method
;
Olex2 1.2-beta
(compiled 2016.11.30 svn.r3356 for OlexSys, GUI svn.r5269)
;
_audit_update_record
;
2018-01-09 deposited with the CCDC.    2019-05-02 downloaded from the CCDC.
;
_cell_angle_alpha 90
_cell_angle_beta 114.631(3)
_cell_angle_gamma 90
_cell_formula_units_Z 64
_cell_length_a 12.522(3)
_cell_length_b 15.930(4)
_cell_length_c 13.262(3)
_cell_measurement_reflns_used 3734
_cell_measurement_temperature 293.15
_cell_measurement_theta_max 25.28
_cell_measurement_theta_min 2.20
_cell_volume 2404.7(10)
_computing_cell_refinement 'SAINT v8.34A (Bruker, 2013)'
_computing_data_reduction 'SAINT v8.34A (Bruker, 2013)'
_computing_molecular_graphics 'Olex2 (Dolomanov et al., 2009)'
_computing_publication_material 'Olex2 (Dolomanov et al., 2009)'
_computing_structure_refinement 'ShelXL (Sheldrick, 2015)'
_computing_structure_solution 'ShelXT (Sheldrick, 2015)'
_diffrn_ambient_temperature 293.15
_diffrn_detector 'Bruker APEX2 area detector'
_diffrn_detector_area_resol_mean 7.9
_diffrn_detector_type 'CCD area detector'
_diffrn_measured_fraction_theta_full 0.999
_diffrn_measured_fraction_theta_max 0.996
_diffrn_measurement_device 'three-circle diffractometer'
_diffrn_measurement_device_type 'Bruker SMART APEX2 area detector'
_diffrn_measurement_method '\w and \f scans'
_diffrn_radiation_monochromator 'mirror optics'
_diffrn_radiation_probe x-ray
_diffrn_radiation_type MoK\a
_diffrn_radiation_wavelength 0.71073
_diffrn_reflns_av_R_equivalents 0.1258
_diffrn_reflns_av_unetI/netI 0.1235
_diffrn_reflns_Laue_measured_fraction_full 0.999
_diffrn_reflns_Laue_measured_fraction_max 0.996
_diffrn_reflns_limit_h_max 15
_diffrn_reflns_limit_h_min -15
_diffrn_reflns_limit_k_max 19
_diffrn_reflns_limit_k_min -18
_diffrn_reflns_limit_l_max 15
_diffrn_reflns_limit_l_min -15
_diffrn_reflns_number 22141
_diffrn_reflns_point_group_measured_fraction_full 0.999
_diffrn_reflns_point_group_measured_fraction_max 0.996
_diffrn_reflns_theta_full 25.242
_diffrn_reflns_theta_max 25.304
_diffrn_reflns_theta_min 1.789
_diffrn_source 'microfocus sealed X-ray tube'
_diffrn_source_type 'Incoatec I\ms'
_diffrn_standards_number 0
_exptl_absorpt_coefficient_mu 0.103
_exptl_absorpt_correction_T_max 0.7452
_exptl_absorpt_correction_T_min 0.6577
_exptl_absorpt_correction_type multi-scan
_exptl_absorpt_process_details
;
SADABS-2014/5 (Bruker,2014/5) was used for absorption correction.
wR2(int) was 0.1107 before and 0.0553 after correction.
The Ratio of minimum to maximum transmission is 0.8826.
The \l/2 correction factor is 0.00150.
;
_exptl_crystal_colour 'dull reddish red'
_exptl_crystal_colour_lustre dull
_exptl_crystal_colour_modifier reddish
_exptl_crystal_colour_primary red
_exptl_crystal_density_diffrn 1.381
_exptl_crystal_description cube
_exptl_crystal_F_000 1032
_exptl_crystal_size_max 0.22
_exptl_crystal_size_mid 0.21
_exptl_crystal_size_min 0.2
_refine_diff_density_max 0.270
_refine_diff_density_min -0.257
_refine_diff_density_rms 0.045
_refine_ls_extinction_method none
_refine_ls_goodness_of_fit_ref 0.887
_refine_ls_hydrogen_treatment constr
_refine_ls_matrix_type full
_refine_ls_number_parameters 337
_refine_ls_number_reflns 4358
_refine_ls_number_restraints 0
_refine_ls_restrained_S_all 0.887
_refine_ls_R_factor_all 0.1884
_refine_ls_R_factor_gt 0.0823
_refine_ls_shift/su_max 0.000
_refine_ls_shift/su_mean 0.000
_refine_ls_structure_factor_coef Fsqd
_refine_ls_weighting_details 'w=1/[\s^2^(Fo^2^)+(0.2000P)^2^] where P=(Fo^2^+2Fc^2^)/3'
_refine_ls_weighting_scheme calc
_refine_ls_wR_factor_gt 0.2292
_refine_ls_wR_factor_ref 0.2878
_reflns_Friedel_coverage 0.000
_reflns_number_gt 2131
_reflns_number_total 4358
_reflns_threshold_expression 'I > 2\s(I)'
_cod_data_source_file c9ob00927b2.cif
_cod_data_source_block 1
_cod_depositor_comments 'Adding full bibliography for 7156827--7156830.cif.'
_cod_original_cell_volume 2404.7(11)
_cod_database_code 7156830
_shelx_space_group_comment
;
The symmetry employed for this shelxl refinement is uniquely defined
by the following loop, which should always be used as a source of
symmetry information in preference to the above space-group names.
They are only intended as comments.
;
_shelx_estimated_absorpt_t_max 0.980
_shelx_estimated_absorpt_t_min 0.978
_olex2_refinement_description
;
1. Fixed Uiso
 At 1.2 times of:
  All C(H) groups
 At 1.5 times of:
  All C(H,H,H) groups
2.a Aromatic/amide H refined with riding coordinates:
 C17(H17), C16(H16), C21(H21), C14(H14), C23(H23), C12(H12), C3(H3), C13(H13),
 C24(H24), C7(H7), C25(H25), C22(H22), C26(H26)
2.b Idealised Me refined as rotating group:
 C8(H8A,H8B,H8C), C9(H9A,H9B,H9C), C1(H1A,H1B,H1C)
;
_shelx_shelxl_version_number 2014/7
_olex2_submission_special_instructions 'No special instructions were received'

loop_
_space_group_symop_operation_xyz
'x, y, z'
'-x, y+1/2, -z+1/2'
'-x, -y, -z'
'x, -y-1/2, z-1/2'

loop_
_atom_site_label
_atom_site_type_symbol
_atom_site_fract_x
_atom_site_fract_y
_atom_site_fract_z
_atom_site_U_iso_or_equiv
_atom_site_adp_type
_atom_site_occupancy
_atom_site_site_symmetry_order
_atom_site_calc_flag
_atom_site_refinement_flags_posn
F4 F 0.1113(3) 0.24308(17) 0.0910(2) 0.0633(9) Uani 1 1 d .
F3 F -0.0350(2) 0.31744(19) 0.1065(3) 0.0674(9) Uani 1 1 d .
F2 F 0.0470(3) 0.6218(3) 0.3043(3) 0.0973(13) Uani 1 1 d .
N2 N 0.2490(3) 0.5800(2) 0.3932(3) 0.0421(10) Uani 1 1 d .
N1 N 0.1434(3) 0.6314(2) 0.5035(3) 0.0446(10) Uani 1 1 d .
N3 N 0.1565(3) 0.3226(2) 0.2568(3) 0.0448(10) Uani 1 1 d .
N4 N 0.1180(3) 0.3931(2) 0.0815(3) 0.0456(10) Uani 1 1 d .
F1 F 0.0860(3) 0.5038(2) 0.4041(4) 0.1109(15) Uani 1 1 d .
C5 C 0.4233(4) 0.7555(3) 0.5857(4) 0.0404(12) Uani 1 1 d .
C15 C 0.3325(4) 0.6427(3) 0.4428(4) 0.0401(11) Uani 1 1 d .
C18 C 0.2789(4) 0.5405(3) 0.3171(4) 0.0429(12) Uani 1 1 d .
C27 C 0.1731(4) 0.4651(3) 0.1396(4) 0.0433(12) Uani 1 1 d .
C6 C 0.4228(4) 0.8351(3) 0.5415(4) 0.0451(12) Uani 1 1 d .
C10 C 0.3264(4) 0.6950(3) 0.5267(4) 0.0417(12) Uani 1 1 d .
C11 C 0.2349(4) 0.6879(3) 0.5574(4) 0.0407(11) Uani 1 1 d .
C19 C 0.2180(4) 0.4655(3) 0.2555(4) 0.0407(12) Uani 1 1 d .
C4 C 0.5140(4) 0.7337(3) 0.6876(4) 0.0438(12) Uani 1 1 d .
C20 C 0.2132(4) 0.3939(3) 0.3128(4) 0.0412(12) Uani 1 1 d .
C17 C 0.3796(4) 0.5772(3) 0.3187(4) 0.0500(13) Uani 1 1 d .
H17 H 0.4177 0.5622 0.2743 0.060 Uiso 1 1 calc R
C16 C 0.4139(4) 0.6402(3) 0.3977(4) 0.0455(12) Uani 1 1 d .
H16 H 0.4796 0.6745 0.4169 0.055 Uiso 1 1 calc R
C2 C 0.6028(4) 0.8707(3) 0.7011(4) 0.0533(14) Uani 1 1 d .
C21 C 0.2696(5) 0.3734(3) 0.4258(4) 0.0562(14) Uani 1 1 d .
H21 H 0.3152 0.4091 0.4830 0.067 Uiso 1 1 calc R
C14 C 0.0733(4) 0.6336(3) 0.5553(4) 0.0527(13) Uani 1 1 d .
H14 H 0.0059 0.6012 0.5362 0.063 Uiso 1 1 calc R
C23 C 0.1749(5) 0.2615(3) 0.3306(4) 0.0562(14) Uani 1 1 d .
H23 H 0.1452 0.2073 0.3140 0.067 Uiso 1 1 calc R
C12 C 0.2138(5) 0.7258(3) 0.6438(4) 0.0512(13) Uani 1 1 d .
H12 H 0.2598 0.7669 0.6924 0.061 Uiso 1 1 calc R
C3 C 0.6011(4) 0.7912(3) 0.7418(4) 0.0503(13) Uani 1 1 d .
H3 H 0.6616 0.7758 0.8089 0.060 Uiso 1 1 calc R
C13 C 0.1146(5) 0.6917(4) 0.6432(4) 0.0604(15) Uani 1 1 d .
H13 H 0.0803 0.7043 0.6915 0.072 Uiso 1 1 calc R
C24 C 0.0851(4) 0.4092(3) -0.0270(4) 0.0536(13) Uani 1 1 d .
H24 H 0.0447 0.3719 -0.0842 0.064 Uiso 1 1 calc R
C7 C 0.5120(5) 0.8910(3) 0.5998(4) 0.0557(14) Uani 1 1 d .
H7 H 0.5110 0.9441 0.5702 0.067 Uiso 1 1 calc R
C25 C 0.1198(5) 0.4884(4) -0.0412(4) 0.0610(15) Uani 1 1 d .
H25 H 0.1086 0.5130 -0.1084 0.073 Uiso 1 1 calc R
C22 C 0.2453(5) 0.2910(4) 0.4362(4) 0.0663(16) Uani 1 1 d .
H22 H 0.2710 0.2604 0.5018 0.080 Uiso 1 1 calc R
C8 C 0.5183(5) 0.6474(3) 0.7380(5) 0.0660(16) Uani 1 1 d .
H8A H 0.4555 0.6423 0.7612 0.099 Uiso 1 1 calc GR
H8B H 0.5922 0.6402 0.8008 0.099 Uiso 1 1 calc GR
H8C H 0.5098 0.6050 0.6836 0.099 Uiso 1 1 calc GR
C26 C 0.1745(4) 0.5249(3) 0.0629(4) 0.0547(14) Uani 1 1 d .
H26 H 0.2060 0.5787 0.0786 0.066 Uiso 1 1 calc R
C9 C 0.3273(5) 0.8597(3) 0.4308(4) 0.0656(16) Uani 1 1 d .
H9A H 0.3427 0.8346 0.3723 0.098 Uiso 1 1 calc GR
H9B H 0.3257 0.9197 0.4233 0.098 Uiso 1 1 calc GR
H9C H 0.2528 0.8404 0.4262 0.098 Uiso 1 1 calc GR
B2 B 0.0832(5) 0.3158(4) 0.1301(5) 0.0455(14) Uani 1 1 d .
C1 C 0.7000(5) 0.9314(4) 0.7633(5) 0.0836(19) Uani 1 1 d .
H1A H 0.6685 0.9784 0.7873 0.125 Uiso 1 1 calc GR
H1B H 0.7352 0.9508 0.7156 0.125 Uiso 1 1 calc GR
H1C H 0.7584 0.9039 0.8267 0.125 Uiso 1 1 calc GR
B1 B 0.1252(6) 0.5809(4) 0.3967(5) 0.0570(16) Uani 1 1 d .

loop_
_atom_site_aniso_label
_atom_site_aniso_U_11
_atom_site_aniso_U_22
_atom_site_aniso_U_33
_atom_site_aniso_U_23
_atom_site_aniso_U_13
_atom_site_aniso_U_12
F4 0.071(2) 0.0532(18) 0.0587(18) -0.0130(15) 0.0196(16) 0.0018(14)
F3 0.0443(18) 0.074(2) 0.076(2) 0.0033(16) 0.0176(15) -0.0022(14)
F2 0.055(2) 0.162(4) 0.056(2) -0.030(2) 0.0041(16) 0.025(2)
N2 0.042(2) 0.046(2) 0.042(2) -0.0046(19) 0.0199(18) -0.0047(19)
N1 0.038(2) 0.051(3) 0.049(2) 0.000(2) 0.023(2) 0.0010(19)
N3 0.049(2) 0.045(2) 0.043(2) 0.003(2) 0.0211(19) 0.003(2)
N4 0.047(2) 0.051(3) 0.036(2) -0.002(2) 0.0148(18) 0.001(2)
F1 0.117(3) 0.077(2) 0.197(4) -0.063(3) 0.123(3) -0.051(2)
C5 0.042(3) 0.044(3) 0.037(2) -0.002(2) 0.019(2) 0.001(2)
C15 0.037(3) 0.040(3) 0.044(3) -0.007(2) 0.017(2) -0.004(2)
C18 0.040(3) 0.047(3) 0.041(3) -0.006(2) 0.015(2) -0.001(2)
C27 0.047(3) 0.043(3) 0.037(3) -0.006(2) 0.016(2) -0.003(2)
C6 0.048(3) 0.049(3) 0.040(3) 0.002(2) 0.020(2) -0.001(2)
C10 0.044(3) 0.043(3) 0.035(2) 0.000(2) 0.014(2) -0.002(2)
C11 0.038(3) 0.044(3) 0.040(3) -0.001(2) 0.017(2) -0.001(2)
C19 0.040(3) 0.044(3) 0.039(3) -0.004(2) 0.017(2) 0.003(2)
C4 0.042(3) 0.053(3) 0.039(3) 0.001(2) 0.019(2) 0.002(2)
C20 0.038(3) 0.047(3) 0.037(2) -0.003(2) 0.015(2) 0.000(2)
C17 0.050(3) 0.058(3) 0.050(3) -0.006(3) 0.028(2) -0.003(3)
C16 0.043(3) 0.051(3) 0.046(3) -0.001(2) 0.021(2) -0.005(2)
C2 0.049(3) 0.058(4) 0.051(3) -0.007(3) 0.018(3) -0.009(3)
C21 0.061(3) 0.068(4) 0.036(3) -0.002(3) 0.017(2) -0.005(3)
C14 0.044(3) 0.059(3) 0.058(3) 0.006(3) 0.023(3) -0.002(2)
C23 0.068(4) 0.051(3) 0.059(3) 0.009(3) 0.035(3) 0.000(3)
C12 0.054(3) 0.057(3) 0.042(3) -0.002(2) 0.020(2) 0.000(3)
C3 0.041(3) 0.066(4) 0.038(3) -0.003(3) 0.011(2) 0.000(3)
C13 0.056(3) 0.085(4) 0.047(3) 0.003(3) 0.028(3) 0.009(3)
C24 0.060(3) 0.057(4) 0.042(3) -0.003(3) 0.019(2) 0.002(3)
C7 0.065(4) 0.045(3) 0.057(3) 0.006(3) 0.024(3) -0.010(3)
C25 0.073(4) 0.073(4) 0.036(3) 0.005(3) 0.022(3) 0.008(3)
C22 0.085(4) 0.072(4) 0.042(3) 0.013(3) 0.026(3) 0.002(3)
C8 0.064(4) 0.066(4) 0.064(4) 0.016(3) 0.024(3) 0.006(3)
C26 0.063(3) 0.052(3) 0.053(3) 0.009(3) 0.028(3) 0.003(3)
C9 0.066(4) 0.069(4) 0.052(3) 0.016(3) 0.016(3) -0.002(3)
B2 0.043(3) 0.043(4) 0.047(3) -0.005(3) 0.015(3) 0.000(3)
C1 0.066(4) 0.087(5) 0.081(4) -0.010(4) 0.014(3) -0.026(3)
B1 0.056(4) 0.055(4) 0.070(4) -0.012(3) 0.036(4) -0.007(3)

loop_
_atom_type_symbol
_atom_type_description
_atom_type_scat_dispersion_real
_atom_type_scat_dispersion_imag
_atom_type_scat_source
C C 0.0033 0.0016 'International Tables Vol C Tables 4.2.6.8 and 6.1.1.4'
H H 0.0000 0.0000 'International Tables Vol C Tables 4.2.6.8 and 6.1.1.4'
B B 0.0013 0.0007 'International Tables Vol C Tables 4.2.6.8 and 6.1.1.4'
F F 0.0171 0.0103 'International Tables Vol C Tables 4.2.6.8 and 6.1.1.4'
N N 0.0061 0.0033 'International Tables Vol C Tables 4.2.6.8 and 6.1.1.4'

loop_
_geom_angle_atom_site_label_1
_geom_angle_atom_site_label_2
_geom_angle_atom_site_label_3
_geom_angle
C15 N2 B1 122.3(4)
C18 N2 C15 107.2(4)
C18 N2 B1 127.1(4)
C11 N1 B1 125.1(4)
C14 N1 C11 107.4(4)
C14 N1 B1 127.4(4)
C20 N3 B2 125.5(4)
C23 N3 C20 108.3(4)
C23 N3 B2 126.2(4)
C27 N4 B2 126.2(4)
C24 N4 C27 107.1(4)
C24 N4 B2 126.0(4)
C6 C5 C10 120.4(4)
C6 C5 C4 119.4(4)
C4 C5 C10 120.1(4)
N2 C15 C10 121.1(4)
C16 C15 N2 108.5(4)
C16 C15 C10 130.4(4)
N2 C18 C19 123.2(4)
N2 C18 C17 108.8(4)
C17 C18 C19 127.7(4)
N4 C27 C19 119.4(4)
N4 C27 C26 108.2(4)
C19 C27 C26 132.4(4)
C5 C6 C9 120.5(4)
C7 C6 C5 119.2(4)
C7 C6 C9 120.3(4)
C15 C10 C5 119.6(4)
C11 C10 C5 119.7(4)
C11 C10 C15 120.7(4)
N1 C11 C12 107.4(4)
C10 C11 N1 120.6(4)
C10 C11 C12 131.9(4)
C27 C19 C18 119.5(4)
C20 C19 C18 119.7(4)
C20 C19 C27 120.6(4)
C5 C4 C8 121.0(4)
C3 C4 C5 119.1(4)
C3 C4 C8 119.9(4)
N3 C20 C19 120.9(4)
N3 C20 C21 107.4(4)
C19 C20 C21 131.3(4)
C18 C17 H17 125.9
C16 C17 C18 108.2(4)
C16 C17 H17 125.9
C15 C16 C17 107.2(4)
C15 C16 H16 126.4
C17 C16 H16 126.4
C3 C2 C7 116.9(4)
C3 C2 C1 121.1(5)
C7 C2 C1 122.0(5)
C20 C21 H21 126.3
C22 C21 C20 107.3(5)
C22 C21 H21 126.3
N1 C14 H14 124.7
N1 C14 C13 110.7(4)
C13 C14 H14 124.7
N3 C23 H23 125.1
N3 C23 C22 109.7(5)
C22 C23 H23 125.1
C11 C12 H12 126.1
C13 C12 C11 107.8(4)
C13 C12 H12 126.1
C4 C3 C2 123.0(5)
C4 C3 H3 118.5
C2 C3 H3 118.5
C14 C13 H13 126.6
C12 C13 C14 106.8(4)
C12 C13 H13 126.6
N4 C24 H24 124.8
N4 C24 C25 110.4(5)
C25 C24 H24 124.8
C6 C7 C2 122.3(5)
C6 C7 H7 118.8
C2 C7 H7 118.8
C24 C25 H25 126.2
C24 C25 C26 107.6(5)
C26 C25 H25 126.2
C21 C22 C23 107.3(5)
C21 C22 H22 126.4
C23 C22 H22 126.4
C4 C8 H8A 109.5
C4 C8 H8B 109.5
C4 C8 H8C 109.5
H8A C8 H8B 109.5
H8A C8 H8C 109.5
H8B C8 H8C 109.5
C27 C26 H26 126.7
C25 C26 C27 106.7(4)
C25 C26 H26 126.7
C6 C9 H9A 109.5
C6 C9 H9B 109.5
C6 C9 H9C 109.5
H9A C9 H9B 109.5
H9A C9 H9C 109.5
H9B C9 H9C 109.5
F4 B2 F3 110.5(4)
F4 B2 N3 109.9(4)
F4 B2 N4 110.9(4)
F3 B2 N3 109.8(4)
F3 B2 N4 110.8(4)
N4 B2 N3 104.9(4)
C2 C1 H1A 109.5
C2 C1 H1B 109.5
C2 C1 H1C 109.5
H1A C1 H1B 109.5
H1A C1 H1C 109.5
H1B C1 H1C 109.5
F2 B1 N2 108.9(4)
F2 B1 N1 110.2(5)
N1 B1 N2 105.0(4)
F1 B1 F2 110.7(5)
F1 B1 N2 112.9(5)
F1 B1 N1 109.0(5)

loop_
_geom_bond_atom_site_label_1
_geom_bond_atom_site_label_2
_geom_bond_distance
F4 B2 1.373(6)
F3 B2 1.380(6)
F2 B1 1.373(7)
N2 C15 1.396(6)
N2 C18 1.367(6)
N2 B1 1.571(7)
N1 C11 1.397(6)
N1 C14 1.321(6)
N1 B1 1.561(7)
N3 C20 1.381(6)
N3 C23 1.329(6)
N3 B2 1.547(7)
N4 C27 1.394(5)
N4 C24 1.346(6)
N4 B2 1.534(7)
F1 B1 1.342(7)
C5 C6 1.396(6)
C5 C10 1.491(6)
C5 C4 1.399(6)
C15 C10 1.417(6)
C15 C16 1.382(6)
C18 C19 1.469(6)
C18 C17 1.383(6)
C27 C19 1.399(6)
C27 C26 1.400(6)
C6 C7 1.386(7)
C6 C9 1.509(7)
C10 C11 1.371(6)
C11 C12 1.415(6)
C19 C20 1.384(6)
C4 C3 1.375(7)
C4 C8 1.519(7)
C20 C21 1.404(6)
C17 H17 0.9300
C17 C16 1.383(6)
C16 H16 0.9300
C2 C3 1.381(7)
C2 C7 1.388(7)
C2 C1 1.504(7)
C21 H21 0.9300
C21 C22 1.367(7)
C14 H14 0.9300
C14 C13 1.408(7)
C23 H23 0.9300
C23 C22 1.389(7)
C12 H12 0.9300
C12 C13 1.352(7)
C3 H3 0.9300
C13 H13 0.9300
C24 H24 0.9300
C24 C25 1.372(7)
C7 H7 0.9300
C25 H25 0.9300
C25 C26 1.388(7)
C22 H22 0.9300
C8 H8A 0.9600
C8 H8B 0.9600
C8 H8C 0.9600
C26 H26 0.9300
C9 H9A 0.9600
C9 H9B 0.9600
C9 H9C 0.9600
C1 H1A 0.9600
C1 H1B 0.9600
C1 H1C 0.9600

loop_
_cod_changelog_entry_id
_cod_changelog_entry_author
_cod_changelog_entry_date
_cod_changelog_entry_text
1 'Vaitkus, Antanas' 2024-04-22T15:36:52+03:00
;
 Updated bibliographic information.
;
